data_7008043
loop_
_publ_author_name
'Chatterton, Nicholas'
'Gateau, Christelle'
'Mazzanti, Marinella'
'P\'ecaut, Jacques'
'Borel, Alain'
'Helm, Lothar'
'Merbach, Andr\'e'

_publ_section_title
;
 The effect of pyridinecarboxylate chelating groups on the stability
 and electronic relaxation of gadolinium complexes.
;
_journal_issue 6
_journal_name_full 'Dalton transactions (Cambridge, England : 2003)'
_journal_page_first 1129
_journal_page_last 1135
_journal_paper_doi 10.1039/b416150e
_journal_year 2005
_chemical_formula_moiety
;
[Gd(bpeda)(H2O)2]3[Gd(H2O)6]2Cl3,(2). 0.5MeCN.18.5 H2O
;
_chemical_formula_sum 'C66 H127 Cl3 Gd5 N12.5 O60.5'
_chemical_formula_weight 2956.40
_chemical_name_systematic
;
?
;
_space_group_IT_number 4
_symmetry_cell_setting monoclinic
_symmetry_space_group_name_Hall 'P 2yb'
_symmetry_space_group_name_H-M 'P 1 21 1'
_atom_sites_solution_hydrogens geom
_atom_sites_solution_primary direct
_atom_sites_solution_secondary difmap
_audit_creation_method SHELXL-97
_cell_angle_alpha 90.00
_cell_angle_beta 98.2810(10)
_cell_angle_gamma 90.00
_cell_formula_units_Z 2
_cell_length_a 15.9134(10)
_cell_length_b 19.2805(13)
_cell_length_c 17.3626(11)
_cell_measurement_temperature 193(2)
_cell_volume 5271.6(6)
_computing_cell_refinement 'Bruker SMART'
_computing_data_collection 'Bruker SMART'
_computing_data_reduction 'Bruker SHELXTL'
_computing_molecular_graphics 'Bruker SHELXTL'
_computing_publication_material 'Bruker SHELXTL'
_computing_structure_refinement 'SHELXL-97 (Sheldrick, 1997)'
_computing_structure_solution 'SHELXS-97 (Sheldrick, 1990)'
_diffrn_ambient_temperature 193(2)
_diffrn_measured_fraction_theta_full 0.905
_diffrn_measured_fraction_theta_max 0.905
_diffrn_measurement_device_type 'CCD area detector'
_diffrn_measurement_method 'phi and omega scans'
_diffrn_radiation_monochromator graphite
_diffrn_radiation_source 'fine-focus sealed tube'
_diffrn_radiation_type MoK\a
_diffrn_radiation_wavelength 0.71073
_diffrn_reflns_av_R_equivalents 0.0378
_diffrn_reflns_av_sigmaI/netI 0.1048
_diffrn_reflns_limit_h_max 12
_diffrn_reflns_limit_h_min -20
_diffrn_reflns_limit_k_max 23
_diffrn_reflns_limit_k_min -25
_diffrn_reflns_limit_l_max 22
_diffrn_reflns_limit_l_min -23
_diffrn_reflns_number 33844
_diffrn_reflns_theta_full 28.92
_diffrn_reflns_theta_max 28.92
_diffrn_reflns_theta_min 1.88
_exptl_absorpt_coefficient_mu 3.285
_exptl_absorpt_correction_type none
_exptl_crystal_density_diffrn 1.863
_exptl_crystal_density_method 'not measured'
_exptl_crystal_F_000 2931
_exptl_crystal_size_max 0.2
_exptl_crystal_size_mid 0.2
_exptl_crystal_size_min 0.5
_refine_diff_density_max 3.841
_refine_diff_density_min -3.567
_refine_diff_density_rms 0.284
_refine_ls_abs_structure_details 'Flack H D (1983), Acta Cryst. A39, 876-881'
_refine_ls_abs_structure_Flack 0.053(16)
_refine_ls_extinction_method none
_refine_ls_goodness_of_fit_ref 1.031
_refine_ls_hydrogen_treatment mixed
_refine_ls_matrix_type full
_refine_ls_number_parameters 1069
_refine_ls_number_reflns 22551
_refine_ls_number_restraints 1
_refine_ls_restrained_S_all 1.031
_refine_ls_R_factor_all 0.1165
_refine_ls_R_factor_gt 0.0788
_refine_ls_shift/su_max 0.076
_refine_ls_shift/su_mean 0.003
_refine_ls_structure_factor_coef Fsqd
_refine_ls_weighting_details 'calc w=1/[\s^2^(Fo^2^)+(0.1367P)^2^+0.0000P] where P=(Fo^2^+2Fc^2^)/3'
_refine_ls_weighting_scheme calc
_refine_ls_wR_factor_gt 0.2056
_refine_ls_wR_factor_ref 0.2220
_reflns_number_gt 14685
_reflns_number_total 22551
_reflns_threshold_expression >2sigma(I)
_cod_data_source_file b416150e.txt
_cod_data_source_block struc_2
_cod_depositor_comments
;
The following automatic conversions were performed:
'_symmetry_cell_setting' value 'Monoclinic' changed to 'monoclinic'
according to '/home/saulius/struct/CIF-dictionaries/cif_core.dic'
dictionary named 'cif_core.dic' version 2.4.1 from 2010-06-29.

Automatic conversion script
Id: cif_fix_enum 1527 2010-12-29 10:47:43Z saulius 
;
_cod_original_sg_symbol_H-M P2(1)
_cod_original_formula_sum 'C66 H127 Cl3 Gd5 N12.50 O60.50'
_cod_database_code 7008043

loop_
_symmetry_equiv_pos_as_xyz
'x, y, z'
'-x, y+1/2, -z'

loop_
_atom_site_label
_atom_site_type_symbol
_atom_site_fract_x
_atom_site_fract_y
_atom_site_fract_z
_atom_site_U_iso_or_equiv
_atom_site_adp_type
_atom_site_occupancy
_atom_site_symmetry_multiplicity
_atom_site_calc_flag
_atom_site_refinement_flags
_atom_site_disorder_assembly
_atom_site_disorder_group
Gd1 Gd 0.50321(8) 0.84707(16) 0.79007(5) 0.0563(3) Uani 1 1 d . . .
O1 O 0.5934(9) 0.7453(7) 0.8352(7) 0.052(3) Uani 1 1 d . . .
O2 O 0.7140(11) 0.6891(8) 0.8682(11) 0.083(6) Uani 1 1 d . . .
O3 O 0.4364(18) 0.9023(10) 0.6685(10) 0.169(15) Uani 1 1 d . . .
O4 O 0.465(3) 0.9491(16) 0.5531(12) 0.26(2) Uani 1 1 d . . .
O11 O 0.4377(10) 0.7470(6) 0.7233(7) 0.053(4) Uani 1 1 d . . .
O12 O 0.3305(9) 0.6744(7) 0.6906(8) 0.062(4) Uani 1 1 d . . .
O13 O 0.5557(8) 0.8885(6) 0.9238(7) 0.047(3) Uani 1 1 d . . .
O14 O 0.5175(8) 0.9122(9) 1.0391(8) 0.062(4) Uani 1 1 d . . .
O21 O 0.5702(19) 0.8109(10) 0.6729(10) 0.146(11) Uani 1 1 d . . .
O22 O 0.4402(8) 0.7765(7) 0.8922(7) 0.048(3) Uani 1 1 d . . .
N1 N 0.5578(15) 0.9709(11) 0.7512(9) 0.089(8) Uani 1 1 d . . .
N2 N 0.4237(15) 0.9562(9) 0.8451(10) 0.081(7) Uani 1 1 d . . .
N3 N 0.6682(18) 0.8638(11) 0.8135(11) 0.096(9) Uani 1 1 d . . .
N4 N 0.3383(11) 0.8434(7) 0.7699(7) 0.055(5) Uani 1 1 d . . .
C1 C 0.6531(18) 0.9856(11) 0.7927(12) 0.086(9) Uani 1 1 d . . .
H1A H 0.6792 1.0202 0.7614 0.103 Uiso 1 1 calc R . .
H1B H 0.6503 1.0066 0.8443 0.103 Uiso 1 1 calc R . .
C2 C 0.7067(18) 0.9275(12) 0.8033(11) 0.070(7) Uani 1 1 d . . .
C3 C 0.7923(15) 0.9320(14) 0.8057(13) 0.071(6) Uiso 1 1 d . . .
H3A H 0.8163 0.9739 0.7900 0.085 Uiso 1 1 calc R . .
C4 C 0.852(2) 0.8699(19) 0.834(2) 0.116(11) Uiso 1 1 d . . .
H4A H 0.9122 0.8712 0.8490 0.139 Uiso 1 1 calc R . .
C5 C 0.7978(18) 0.8106(14) 0.8313(16) 0.095(10) Uani 1 1 d . . .
H5A H 0.8251 0.7671 0.8279 0.114 Uiso 1 1 calc R . .
C6 C 0.718(2) 0.8075(13) 0.8330(13) 0.081(9) Uani 1 1 d . . .
C7 C 0.6687(16) 0.7410(10) 0.8455(13) 0.057(6) Uani 1 1 d . . .
C8 C 0.5502(17) 0.9717(16) 0.6737(15) 0.091(8) Uiso 1 1 d . . .
H8A H 0.5971 0.9445 0.6570 0.109 Uiso 1 1 calc R . .
H8B H 0.5554 1.0201 0.6558 0.109 Uiso 1 1 calc R . .
C9 C 0.461(2) 0.9402(19) 0.633(2) 0.107(9) Uiso 1 1 d . . .
C11 C 0.335(2) 0.9644(13) 0.8065(13) 0.113(12) Uani 1 1 d . . .
H11A H 0.3341 0.9923 0.7585 0.136 Uiso 1 1 calc R . .
H11B H 0.3016 0.9895 0.8416 0.136 Uiso 1 1 calc R . .
C12 C 0.2937(16) 0.8936(8) 0.7857(9) 0.060(7) Uani 1 1 d . . .
C13 C 0.2014(14) 0.8904(9) 0.7810(9) 0.049(5) Uani 1 1 d . . .
H13A H 0.1678 0.9286 0.7929 0.059 Uiso 1 1 calc R . .
C14 C 0.1689(13) 0.8289(10) 0.7586(10) 0.050(5) Uani 1 1 d . . .
H14A H 0.1103 0.8204 0.7596 0.059 Uiso 1 1 calc R . .
C15 C 0.2186(19) 0.7770(11) 0.7338(12) 0.076(8) Uani 1 1 d . . .
H15A H 0.1925 0.7363 0.7105 0.091 Uiso 1 1 calc R . .
C16 C 0.3015(13) 0.7834(10) 0.7419(12) 0.049(5) Uani 1 1 d . . .
C17 C 0.3620(16) 0.7306(10) 0.7178(10) 0.055(5) Uani 1 1 d . . .
C18 C 0.4199(13) 0.9388(10) 0.9298(10) 0.059(6) Uani 1 1 d . . .
H18A H 0.4060 0.9813 0.9574 0.070 Uiso 1 1 calc R . .
H18B H 0.3740 0.9047 0.9328 0.070 Uiso 1 1 calc R . .
C19 C 0.5018(12) 0.9099(11) 0.9692(10) 0.048(5) Uani 1 1 d . . .
C21 C 0.504(2) 1.031(2) 0.763(2) 0.111(10) Uiso 1 1 d . . .
H21A H 0.5372 1.0748 0.7654 0.133 Uiso 1 1 calc R . .
H21B H 0.4551 1.0346 0.7216 0.133 Uiso 1 1 calc R . .
C22 C 0.474(2) 1.0153(13) 0.8456(16) 0.126(15) Uani 1 1 d . . .
H22A H 0.5244 1.0097 0.8855 0.151 Uiso 1 1 calc R . .
H22B H 0.4412 1.0556 0.8607 0.151 Uiso 1 1 calc R . .
Gd2 Gd 0.79819(5) 0.44309(15) 0.59015(4) 0.03037(18) Uani 1 1 d . . .
O101 O 0.8083(7) 0.4840(6) 0.7211(6) 0.038(3) Uani 1 1 d . . .
O102 O 0.7812(8) 0.4674(7) 0.8401(6) 0.049(3) Uani 1 1 d . . .
O103 O 0.6942(8) 0.3923(6) 0.4843(7) 0.048(3) Uani 1 1 d . . .
O104 O 0.6102(11) 0.3034(8) 0.4530(15) 0.142(11) Uani 1 1 d . . .
O111 O 0.6796(9) 0.5268(6) 0.5872(6) 0.046(3) Uani 1 1 d . . .
O112 O 0.6283(9) 0.6296(8) 0.5590(8) 0.062(4) Uani 1 1 d . . .
O113 O 0.9552(7) 0.4349(6) 0.6343(6) 0.033(2) Uani 1 1 d . . .
O114 O 1.0748(7) 0.4872(6) 0.6222(7) 0.046(3) Uani 1 1 d . . .
O121 O 0.6723(8) 0.3911(6) 0.6417(7) 0.053(3) Uani 1 1 d . . .
O122 O 0.8638(7) 0.5604(6) 0.6113(5) 0.040(3) Uani 1 1 d . . .
N101 N 0.8244(8) 0.3133(6) 0.5481(6) 0.028(3) Uani 1 1 d . . .
N102 N 0.9043(9) 0.4320(6) 0.4799(7) 0.032(3) Uani 1 1 d . . .
N103 N 0.8409(8) 0.3540(7) 0.7007(7) 0.033(3) Uani 1 1 d . . .
N104 N 0.7703(9) 0.5246(7) 0.4688(6) 0.032(3) Uani 1 1 d . . .
C101 C 0.8826(12) 0.2703(8) 0.6111(10) 0.042(4) Uani 1 1 d . . .
H10A H 0.8713 0.2202 0.6027 0.050 Uiso 1 1 calc R . .
H10B H 0.9430 0.2791 0.6065 0.050 Uiso 1 1 calc R . .
C102 C 0.8660(10) 0.2898(8) 0.6877(9) 0.034(4) Uani 1 1 d . . .
C103 C 0.8831(12) 0.2418(9) 0.7555(10) 0.044(4) Uani 1 1 d . . .
H10C H 0.9027 0.1961 0.7480 0.053 Uiso 1 1 calc R . .
C104 C 0.8712(10) 0.2618(8) 0.8250(9) 0.036(4) Uani 1 1 d . . .
H10D H 0.8811 0.2301 0.8672 0.043 Uiso 1 1 calc R . .
C105 C 0.8441(10) 0.3292(9) 0.8384(9) 0.038(4) Uani 1 1 d . . .
H10E H 0.8355 0.3438 0.8889 0.046 Uiso 1 1 calc R . .
C106 C 0.8300(10) 0.3750(9) 0.7741(8) 0.035(4) Uani 1 1 d . . .
C107 C 0.8036(10) 0.4480(8) 0.7797(8) 0.033(3) Uani 1 1 d . . .
C108 C 0.7372(9) 0.2799(8) 0.5335(9) 0.032(4) Uani 1 1 d . . .
H10F H 0.7401 0.2367 0.5033 0.039 Uiso 1 1 calc R . .
H10G H 0.7187 0.2679 0.5839 0.039 Uiso 1 1 calc R . .
C109 C 0.6763(14) 0.3270(10) 0.4909(11) 0.062(6) Uani 1 1 d . . .
C111 C 0.8623(10) 0.4563(8) 0.4025(8) 0.033(4) Uani 1 1 d . . .
H11C H 0.8292 0.4175 0.3761 0.040 Uiso 1 1 calc R . .
H11D H 0.9067 0.4691 0.3706 0.040 Uiso 1 1 calc R . .
C112 C 0.8045(11) 0.5170(8) 0.4061(8) 0.033(4) Uani 1 1 d . . .
C113 C 0.7927(14) 0.5638(9) 0.3454(9) 0.052(5) Uani 1 1 d . . .
H11E H 0.8222 0.5587 0.3019 0.063 Uiso 1 1 calc R . .
C114 C 0.7365(13) 0.6190(9) 0.3494(10) 0.051(5) Uani 1 1 d . . .
H11F H 0.7267 0.6520 0.3085 0.062 Uiso 1 1 calc R . .
C115 C 0.6939(9) 0.6246(8) 0.4164(7) 0.026(3) Uani 1 1 d . . .
H11G H 0.6536 0.6604 0.4197 0.032 Uiso 1 1 calc R . .
C116 C 0.7109(10) 0.5806(10) 0.4717(8) 0.039(4) Uani 1 1 d . . .
C117 C 0.6725(9) 0.5793(8) 0.5461(8) 0.030(3) Uani 1 1 d . . .
C118 C 0.9789(10) 0.4750(10) 0.5087(9) 0.040(4) Uani 1 1 d . . .
H11H H 1.0274 0.4614 0.4821 0.048 Uiso 1 1 calc R . .
H11I H 0.9659 0.5244 0.4971 0.048 Uiso 1 1 calc R . .
C119 C 1.0011(9) 0.4656(9) 0.5916(9) 0.034(4) Uani 1 1 d . . .
C121 C 0.8645(12) 0.3103(9) 0.4741(9) 0.046(5) Uani 1 1 d . . .
H12A H 0.8867 0.2629 0.4684 0.055 Uiso 1 1 calc R . .
H12B H 0.8199 0.3189 0.4292 0.055 Uiso 1 1 calc R . .
C122 C 0.9347(11) 0.3607(10) 0.4711(9) 0.044(4) Uani 1 1 d . . .
H12C H 0.9566 0.3562 0.4207 0.053 Uiso 1 1 calc R . .
H12D H 0.9819 0.3504 0.5132 0.053 Uiso 1 1 calc R . .
Gd3 Gd 0.21842(4) 0.47684(15) 0.85288(4) 0.02627(16) Uani 1 1 d . . .
O201 O 0.2668(7) 0.5044(5) 0.7291(5) 0.030(2) Uani 1 1 d . . .
O202 O 0.3266(8) 0.4653(6) 0.6315(7) 0.047(3) Uani 1 1 d . . .
O203 O 0.2617(7) 0.4138(6) 0.9729(7) 0.040(3) Uani 1 1 d . . .
O204 O 0.3229(7) 0.3149(6) 1.0063(6) 0.039(3) Uani 1 1 d . . .
O211 O 0.3524(7) 0.5337(6) 0.8859(6) 0.035(3) Uani 1 1 d . . .
O212 O 0.4478(6) 0.5963(5) 0.9624(6) 0.034(2) Uani 1 1 d . . .
O213 O 0.0855(7) 0.4990(5) 0.7694(6) 0.032(2) Uani 1 1 d . . .
O214 O -0.0057(8) 0.5846(7) 0.7409(6) 0.052(3) Uani 1 1 d . . .
O221 O 0.3431(7) 0.3981(6) 0.8442(7) 0.042(3) Uani 1 1 d . . .
O222 O 0.2018(7) 0.6028(6) 0.8160(6) 0.037(3) Uani 1 1 d . . .
N201 N 0.1367(8) 0.3581(6) 0.8810(7) 0.031(3) Uani 1 1 d . . .
N202 N 0.0803(8) 0.4998(6) 0.9214(7) 0.029(3) Uani 1 1 d . . .
N203 N 0.1884(7) 0.3822(7) 0.7415(7) 0.029(3) Uani 1 1 d . . .
N204 N 0.2370(9) 0.5545(7) 0.9771(7) 0.036(3) Uani 1 1 d . . .
C201 C 0.0882(10) 0.3226(8) 0.8076(11) 0.041(4) Uani 1 1 d . . .
H20A H 0.0781 0.2731 0.8184 0.049 Uiso 1 1 calc R . .
H20B H 0.0326 0.3454 0.7923 0.049 Uiso 1 1 calc R . .
C202 C 0.1406(9) 0.3288(8) 0.7448(9) 0.030(3) Uani 1 1 d . . .
C203 C 0.1387(10) 0.2773(10) 0.6877(10) 0.042(4) Uani 1 1 d . . .
H20C H 0.1110 0.2344 0.6935 0.050 Uiso 1 1 calc R . .
C204 C 0.1779(12) 0.2897(10) 0.6219(11) 0.052(5) Uani 1 1 d . . .
H20D H 0.1717 0.2573 0.5802 0.062 Uiso 1 1 calc R . .
C205 C 0.2237(10) 0.3466(8) 0.6178(10) 0.037(4) Uani 1 1 d . . .
H20E H 0.2507 0.3561 0.5736 0.044 Uiso 1 1 calc R . .
C206 C 0.2309(10) 0.3932(8) 0.6823(8) 0.030(3) Uani 1 1 d . . .
C207 C 0.2785(10) 0.4599(7) 0.6812(8) 0.030(3) Uani 1 1 d . . .
C208 C 0.2016(10) 0.3077(8) 0.9156(9) 0.036(4) Uani 1 1 d . . .
H20F H 0.2287 0.2849 0.8744 0.043 Uiso 1 1 calc R . .
H20G H 0.1754 0.2716 0.9450 0.043 Uiso 1 1 calc R . .
C209 C 0.2682(9) 0.3496(8) 0.9709(9) 0.028(3) Uani 1 1 d . . .
C211 C 0.0933(9) 0.5200(8) 1.0006(10) 0.037(4) Uani 1 1 d . . .
H21C H 0.0967 0.4780 1.0336 0.044 Uiso 1 1 calc R . .
H21D H 0.0439 0.5476 1.0115 0.044 Uiso 1 1 calc R . .
C212 C 0.1748(9) 0.5633(7) 1.0227(9) 0.030(3) Uani 1 1 d . . .
C213 C 0.1859(10) 0.6039(8) 1.0877(9) 0.036(4) Uani 1 1 d . . .
H21E H 0.1417 0.6083 1.1188 0.044 Uiso 1 1 calc R . .
C214 C 0.2616(11) 0.6386(10) 1.1078(10) 0.042(4) Uiso 1 1 d . . .
H21F H 0.2702 0.6688 1.1515 0.050 Uiso 1 1 calc R . .
C215 C 0.3277(11) 0.6273(8) 1.0597(10) 0.039(4) Uani 1 1 d . . .
H21G H 0.3814 0.6493 1.0717 0.047 Uiso 1 1 calc R . .
C216 C 0.3113(9) 0.5849(7) 0.9978(8) 0.026(3) Uani 1 1 d . . .
C217 C 0.3771(8) 0.5716(8) 0.9433(8) 0.026(3) Uani 1 1 d . . .
C218 C 0.0350(11) 0.5559(9) 0.8769(10) 0.042(4) Uani 1 1 d . . .
H21H H 0.0613 0.6010 0.8938 0.051 Uiso 1 1 calc R . .
H21I H -0.0249 0.5568 0.8863 0.051 Uiso 1 1 calc R . .
C219 C 0.0387(10) 0.5448(10) 0.7886(9) 0.038(4) Uani 1 1 d . . .
C221 C 0.0719(12) 0.3732(8) 0.9338(10) 0.043(4) Uani 1 1 d . . .
H22C H 0.0317 0.3338 0.9314 0.052 Uiso 1 1 calc R . .
H22D H 0.1012 0.3767 0.9880 0.052 Uiso 1 1 calc R . .
C222 C 0.0236(9) 0.4375(8) 0.9139(9) 0.032(3) Uani 1 1 d . . .
H22E H -0.0199 0.4428 0.9489 0.038 Uiso 1 1 calc R . .
H22F H -0.0061 0.4343 0.8599 0.038 Uiso 1 1 calc R . .
Gd4 Gd 0.37878(6) 0.57932(15) 0.61960(5) 0.0393(2) Uani 1 1 d . . .
O301 O 0.4057(9) 0.6650(7) 0.5246(9) 0.066(4) Uani 1 1 d . . .
O302 O 0.4340(7) 0.5452(6) 0.7542(6) 0.041(3) Uani 1 1 d . . .
O303 O 0.4946(7) 0.5077(7) 0.5951(7) 0.051(3) Uani 1 1 d . . .
O304 O 0.5192(9) 0.6392(7) 0.6677(7) 0.061(4) Uani 1 1 d . . .
O305 O 0.3447(12) 0.5318(10) 0.4870(9) 0.091(6) Uani 1 1 d . . .
O306 O 0.2306(9) 0.6004(7) 0.5698(7) 0.053(3) Uani 1 1 d . . .
Gd5 Gd 0.70698(8) 0.56754(16) 0.88269(7) 0.0686(3) Uani 1 1 d . . .
O311 O 0.8184(12) 0.6119(11) 0.8036(11) 0.110(7) Uani 1 1 d . . .
O312 O 0.8435(12) 0.5853(12) 0.9659(12) 0.118(8) Uani 1 1 d . . .
O313 O 0.6495(11) 0.5537(9) 0.7498(7) 0.079(5) Uani 1 1 d . . .
O314 O 0.5565(8) 0.6122(6) 0.8572(6) 0.041(3) Uani 1 1 d . . .
O315 O 0.6113(8) 0.4699(7) 0.8844(6) 0.050(3) Uani 1 1 d . . .
O316 O 0.6669(10) 0.6121(9) 1.0016(8) 0.072(4) Uani 1 1 d . . .
Cl1 Cl 0.0618(3) 0.1737(3) 0.4887(3) 0.0578(13) Uani 1 1 d . . .
Cl2 Cl 0.7046(7) 0.1256(4) 0.6634(5) 0.117(3) Uani 1 1 d . . .
Cl3 Cl 0.3736(3) 0.2416(3) 0.8081(3) 0.0504(11) Uani 1 1 d . . .
O401 O 0.5655 0.1708 0.6204 0.050 Uiso 1 1 d . . .
O402 O 0.6988 0.3153 0.0021 0.050 Uiso 0.50 1 d P . .
O403 O 0.0355 0.2206 0.2234 0.050 Uiso 1 1 d . . .
O404 O 0.6478 0.2622 0.7183 0.050 Uiso 1 1 d . . .
O405 O 0.2984 0.3987 0.4329 0.050 Uiso 1 1 d . . .
O406 O 0.5279 0.4135 0.7341 0.050 Uiso 1 1 d . . .
O407 O 0.1235 0.2742 0.3582 0.050 Uiso 1 1 d . . .
O408 O 0.4531 0.2778 0.6524 0.050 Uiso 1 1 d . . .
O409 O 0.5287 0.8653 0.4527 0.050 Uiso 1 1 d . . .
O410 O 0.5770 0.2860 0.8472 0.050 Uiso 1 1 d . . .
O411 O 0.9001 0.1517 0.3628 0.050 Uiso 1 1 d . . .
O412 O 0.8515 0.0611 0.5800 0.050 Uiso 1 1 d . . .
O413 O 0.0723 0.1336 0.8219 0.050 Uiso 1 1 d . . .
O414 O 0.9989 0.1185 0.6415 0.050 Uiso 1 1 d . . .
O415 O 0.1067 0.4170 0.3700 0.050 Uiso 1 1 d . . .
O416 O 0.2754 0.2251 0.3263 0.050 Uiso 1 1 d . . .
O417 O 0.2526 0.1238 0.8553 0.050 Uiso 1 1 d . . .
O418 O 0.4603 0.2100 0.9856 0.050 Uiso 1 1 d . . .
O419 O 0.9981 0.0081 0.7604 0.050 Uiso 1 1 d . . .
N421 N 0.0033 0.2191 1.0376 0.050 Uiso 0.50 1 d P . .
C421 C 0.0287 0.1940 0.9813 0.050 Uiso 0.50 1 d P . .
C422 C 0.0499 0.1675 0.9525 0.050 Uiso 0.50 1 d P . .

loop_
_atom_site_aniso_label
_atom_site_aniso_U_11
_atom_site_aniso_U_22
_atom_site_aniso_U_33
_atom_site_aniso_U_23
_atom_site_aniso_U_13
_atom_site_aniso_U_12
Gd1 0.1158(9) 0.0232(4) 0.0257(4) -0.0007(3) -0.0035(5) -0.0232(5)
O1 0.073(10) 0.038(7) 0.057(8) -0.009(6) 0.046(7) -0.013(7)
O2 0.113(13) 0.028(8) 0.125(14) -0.031(8) 0.077(11) -0.016(8)
O3 0.32(3) 0.082(13) 0.064(10) 0.056(10) -0.106(16) -0.152(19)
O4 0.50(6) 0.19(3) 0.073(13) 0.039(15) -0.04(2) -0.28(4)
O11 0.093(11) 0.026(6) 0.041(7) -0.013(5) 0.016(7) -0.035(7)
O12 0.087(10) 0.032(7) 0.076(9) -0.017(7) 0.036(8) -0.001(7)
O13 0.059(8) 0.031(7) 0.049(7) 0.012(5) 0.004(6) 0.009(6)
O14 0.037(7) 0.090(11) 0.059(9) -0.023(8) 0.008(6) 0.012(7)
O21 0.31(3) 0.076(13) 0.066(11) -0.020(9) 0.072(15) -0.130(18)
O22 0.055(8) 0.044(8) 0.046(7) 0.013(6) 0.010(6) -0.001(6)
N1 0.150(19) 0.073(14) 0.032(8) 0.025(9) -0.026(10) -0.058(14)
N2 0.132(17) 0.044(12) 0.053(10) 0.009(8) -0.037(11) 0.007(10)
N3 0.19(2) 0.060(14) 0.058(11) -0.031(9) 0.085(14) -0.074(15)
N4 0.117(14) 0.014(7) 0.022(6) 0.003(5) -0.031(7) 0.000(8)
C1 0.16(2) 0.038(13) 0.046(11) -0.006(9) -0.021(13) -0.055(15)
C2 0.13(2) 0.048(14) 0.036(10) -0.010(9) 0.031(12) -0.024(13)
C5 0.10(2) 0.081(18) 0.12(2) -0.050(16) 0.095(19) -0.032(15)
C6 0.15(3) 0.049(14) 0.055(13) -0.032(11) 0.075(15) -0.043(15)
C7 0.086(17) 0.027(10) 0.073(14) -0.014(9) 0.059(12) -0.006(10)
C11 0.20(3) 0.074(19) 0.046(12) 0.007(11) -0.047(16) 0.067(19)
C12 0.13(2) 0.013(8) 0.027(8) 0.009(6) -0.039(10) 0.009(9)
C13 0.095(16) 0.022(9) 0.022(8) 0.007(6) -0.021(9) 0.003(9)
C14 0.063(13) 0.043(11) 0.044(10) 0.012(8) 0.015(9) -0.005(9)
C15 0.15(3) 0.036(12) 0.043(11) 0.008(9) 0.024(14) 0.030(14)
C16 0.045(12) 0.031(10) 0.068(13) 0.000(8) -0.004(9) -0.014(8)
C17 0.102(17) 0.029(10) 0.034(9) -0.006(7) 0.015(10) -0.025(10)
C18 0.089(14) 0.033(10) 0.042(9) -0.019(8) -0.031(9) 0.034(10)
C19 0.044(11) 0.063(13) 0.031(9) -0.017(8) -0.016(8) 0.019(9)
C22 0.19(3) 0.045(15) 0.11(2) 0.016(13) -0.11(2) -0.056(17)
Gd2 0.0511(5) 0.0169(3) 0.0229(3) -0.0019(3) 0.0046(3) -0.0031(3)
O101 0.069(7) 0.015(5) 0.035(6) -0.006(4) 0.021(5) -0.003(5)
O102 0.078(9) 0.041(7) 0.034(6) 0.004(5) 0.024(6) 0.016(6)
O103 0.073(9) 0.022(6) 0.043(7) -0.009(5) -0.013(6) 0.001(5)
O104 0.089(12) 0.019(8) 0.28(3) -0.054(12) -0.109(15) 0.012(7)
O111 0.091(10) 0.013(5) 0.039(6) 0.010(4) 0.022(6) 0.011(5)
O112 0.069(9) 0.072(10) 0.054(8) 0.017(7) 0.043(7) 0.011(8)
O113 0.039(6) 0.030(6) 0.027(5) -0.008(4) -0.005(4) -0.001(5)
O114 0.044(7) 0.026(6) 0.068(8) 0.001(6) 0.013(6) -0.011(5)
O121 0.065(8) 0.028(7) 0.060(8) -0.001(6) -0.011(6) -0.016(6)
O122 0.056(7) 0.040(7) 0.020(5) 0.004(4) -0.007(5) -0.009(5)
N101 0.034(7) 0.023(6) 0.024(6) -0.003(5) -0.006(5) -0.009(5)
N102 0.064(9) 0.007(6) 0.028(6) -0.009(4) 0.016(6) 0.002(5)
N103 0.027(7) 0.037(8) 0.034(7) -0.015(6) 0.005(5) -0.013(6)
N104 0.055(9) 0.026(7) 0.015(6) -0.002(5) 0.001(6) 0.003(6)
C101 0.060(11) 0.011(7) 0.058(11) 0.011(7) 0.023(9) -0.006(7)
C102 0.039(9) 0.032(9) 0.027(8) 0.001(6) -0.012(7) -0.009(7)
C103 0.068(12) 0.017(8) 0.049(10) -0.003(7) 0.016(9) -0.022(8)
C104 0.041(9) 0.030(9) 0.037(9) 0.013(7) 0.004(7) -0.009(7)
C105 0.035(9) 0.051(11) 0.031(8) 0.004(7) 0.013(7) 0.005(7)
C106 0.039(9) 0.049(10) 0.012(6) -0.001(6) -0.010(6) 0.000(7)
C107 0.051(10) 0.026(8) 0.018(6) -0.010(6) -0.005(6) 0.005(7)
C108 0.029(8) 0.032(9) 0.034(8) -0.024(7) 0.001(6) -0.003(6)
C109 0.080(15) 0.037(11) 0.056(11) -0.019(9) -0.041(11) -0.007(9)
C111 0.049(10) 0.026(9) 0.023(7) 0.001(5) 0.000(7) -0.004(6)
C112 0.051(10) 0.026(8) 0.020(7) 0.006(6) -0.005(7) -0.015(7)
C113 0.113(16) 0.020(9) 0.025(8) -0.009(6) 0.015(9) 0.006(9)
C114 0.089(15) 0.028(9) 0.035(9) 0.008(7) 0.001(9) 0.015(9)
C115 0.033(8) 0.033(8) 0.012(6) -0.005(5) 0.000(6) -0.013(6)
C116 0.044(10) 0.048(10) 0.027(8) -0.006(7) 0.011(7) -0.034(9)
C117 0.027(8) 0.030(8) 0.029(7) -0.001(6) -0.007(6) -0.002(7)
C118 0.053(10) 0.036(9) 0.037(8) -0.008(7) 0.029(7) -0.015(8)
C119 0.026(8) 0.043(10) 0.034(8) 0.006(7) 0.007(6) 0.006(7)
C121 0.078(13) 0.024(9) 0.031(8) -0.021(7) -0.009(8) -0.006(8)
C122 0.043(10) 0.057(12) 0.034(8) 0.010(8) 0.016(7) 0.024(8)
Gd3 0.0339(4) 0.0175(3) 0.0281(3) 0.0008(3) 0.0068(3) -0.0051(3)
O201 0.054(7) 0.012(5) 0.024(5) -0.001(4) 0.002(5) -0.003(4)
O202 0.062(8) 0.031(7) 0.051(7) -0.006(5) 0.019(6) -0.012(5)
O203 0.049(7) 0.016(5) 0.058(7) 0.002(5) 0.018(6) -0.011(5)
O204 0.040(7) 0.042(7) 0.038(6) 0.012(5) 0.022(5) 0.000(5)
O211 0.049(7) 0.030(6) 0.031(6) -0.008(4) 0.020(5) -0.022(5)
O212 0.031(6) 0.021(6) 0.054(7) -0.003(5) 0.020(5) -0.013(4)
O213 0.051(7) 0.020(5) 0.027(5) 0.001(4) 0.012(5) -0.001(5)
O214 0.068(8) 0.050(8) 0.033(6) 0.004(6) -0.004(6) 0.025(7)
O221 0.047(7) 0.037(7) 0.041(6) 0.003(5) 0.007(5) -0.007(5)
O222 0.048(7) 0.024(6) 0.036(6) 0.001(4) 0.000(5) -0.007(5)
N201 0.033(7) 0.019(6) 0.046(7) 0.000(5) 0.022(6) 0.001(5)
N202 0.034(7) 0.023(6) 0.027(6) 0.004(5) -0.003(5) -0.008(5)
N203 0.019(6) 0.026(7) 0.042(7) -0.005(5) 0.006(5) 0.002(5)
N204 0.058(9) 0.026(7) 0.025(6) 0.006(5) 0.011(6) 0.018(6)
C201 0.026(9) 0.022(8) 0.074(12) 0.004(8) 0.004(8) -0.013(6)
C202 0.026(8) 0.021(8) 0.040(8) -0.008(6) -0.008(6) -0.008(6)
C203 0.030(9) 0.044(10) 0.048(10) -0.008(8) -0.010(8) -0.001(7)
C204 0.050(12) 0.049(12) 0.059(12) -0.025(9) 0.013(9) -0.016(9)
C205 0.035(9) 0.022(8) 0.062(10) -0.022(7) 0.038(8) -0.013(7)
C206 0.044(9) 0.029(8) 0.017(7) 0.005(6) 0.001(6) -0.003(7)
C207 0.041(9) 0.028(9) 0.021(7) 0.008(5) 0.007(6) -0.006(6)
C208 0.041(9) 0.024(8) 0.042(9) 0.009(7) 0.005(7) -0.007(7)
C209 0.024(8) 0.021(7) 0.044(8) 0.006(6) 0.029(7) -0.001(6)
C211 0.021(8) 0.028(9) 0.065(11) 0.007(7) 0.020(7) -0.001(6)
C212 0.042(9) 0.007(6) 0.045(8) -0.011(6) 0.020(7) -0.009(6)
C213 0.043(10) 0.034(9) 0.036(8) -0.003(7) 0.022(7) 0.010(7)
C215 0.048(10) 0.023(8) 0.050(10) 0.006(7) 0.019(8) -0.005(7)
C216 0.038(8) 0.013(7) 0.026(7) -0.003(5) 0.001(6) -0.003(6)
C217 0.018(7) 0.020(7) 0.040(8) -0.001(6) 0.008(6) -0.008(6)
C218 0.036(9) 0.046(11) 0.044(9) -0.012(8) 0.006(7) -0.008(8)
C219 0.041(10) 0.047(11) 0.023(8) 0.000(7) -0.002(7) -0.006(8)
C221 0.080(13) 0.014(7) 0.038(9) -0.001(6) 0.018(9) -0.017(8)
C222 0.027(8) 0.027(8) 0.042(8) 0.004(7) 0.011(6) 0.005(6)
Gd4 0.0592(6) 0.0219(4) 0.0402(4) -0.0062(3) 0.0185(4) -0.0068(4)
O301 0.082(10) 0.026(7) 0.092(11) 0.027(7) 0.023(8) 0.015(6)
O302 0.055(7) 0.043(7) 0.028(6) 0.005(5) 0.014(5) 0.000(5)
O303 0.032(7) 0.061(9) 0.062(8) -0.017(7) 0.010(6) -0.003(6)
O304 0.090(10) 0.049(8) 0.052(8) -0.009(6) 0.040(7) -0.021(7)
O305 0.121(15) 0.091(14) 0.061(10) -0.014(9) 0.017(9) 0.034(11)
O306 0.068(9) 0.048(8) 0.045(7) 0.001(6) 0.011(6) 0.000(6)
Gd5 0.0815(8) 0.0421(6) 0.0892(8) -0.0283(6) 0.0356(6) -0.0023(5)
O311 0.100(14) 0.133(18) 0.110(14) -0.034(13) 0.060(11) 0.053(12)
O312 0.111(15) 0.133(18) 0.118(15) 0.024(13) 0.048(12) 0.093(14)
O313 0.123(13) 0.098(13) 0.025(6) 0.019(7) 0.037(7) 0.050(10)
O314 0.063(8) 0.033(6) 0.032(6) -0.005(5) 0.028(5) 0.014(5)
O315 0.077(9) 0.041(7) 0.038(6) 0.019(5) 0.023(6) 0.012(6)
O316 0.083(11) 0.079(11) 0.053(8) -0.015(8) 0.007(7) 0.022(8)
Cl1 0.079(3) 0.046(3) 0.046(3) -0.015(2) 0.001(2) 0.011(2)
Cl2 0.194(9) 0.057(4) 0.114(6) 0.002(4) 0.064(6) -0.034(5)
Cl3 0.054(3) 0.043(3) 0.058(3) -0.005(2) 0.019(2) -0.005(2)

loop_
_atom_type_symbol
_atom_type_description
_atom_type_scat_dispersion_real
_atom_type_scat_dispersion_imag
_atom_type_scat_source
C C 0.0033 0.0016 'International Tables Vol C Tables 4.2.6.8 and 6.1.1.4'
H H 0.0000 0.0000 'International Tables Vol C Tables 4.2.6.8 and 6.1.1.4'
N N 0.0061 0.0033 'International Tables Vol C Tables 4.2.6.8 and 6.1.1.4'
O O 0.0106 0.0060 'International Tables Vol C Tables 4.2.6.8 and 6.1.1.4'
Cl Cl 0.1484 0.1585 'International Tables Vol C Tables 4.2.6.8 and 6.1.1.4'
Gd Gd -0.1653 3.9035 'International Tables Vol C Tables 4.2.6.8 and 6.1.1.4'

loop_
_geom_angle_atom_site_label_1
_geom_angle_atom_site_label_2
_geom_angle_atom_site_label_3
_geom_angle
_geom_angle_site_symmetry_1
_geom_angle_site_symmetry_3
_geom_angle_publ_flag
O11 Gd1 O3 80.2(5) . . ?
O11 Gd1 O13 140.5(4) . . ?
O3 Gd1 O13 135.0(6) . . ?
O11 Gd1 O1 73.1(5) . . ?
O3 Gd1 O1 140.2(8) . . ?
O13 Gd1 O1 81.9(4) . . ?
O11 Gd1 O21 66.1(5) . . ?
O3 Gd1 O21 67.0(10) . . ?
O13 Gd1 O21 135.8(7) . . ?
O1 Gd1 O21 75.2(7) . . ?
O11 Gd1 O22 73.8(4) . . ?
O3 Gd1 O22 131.4(7) . . ?
O13 Gd1 O22 68.6(4) . . ?
O1 Gd1 O22 68.1(4) . . ?
O21 Gd1 O22 131.7(5) . . ?
O11 Gd1 N4 63.5(5) . . ?
O3 Gd1 N4 66.0(7) . . ?
O13 Gd1 N4 109.4(4) . . ?
O1 Gd1 N4 123.1(4) . . ?
O21 Gd1 N4 114.8(7) . . ?
O22 Gd1 N4 65.7(4) . . ?
O11 Gd1 N3 121.9(6) . . ?
O3 Gd1 N3 112.3(8) . . ?
O13 Gd1 N3 67.7(5) . . ?
O1 Gd1 N3 61.9(6) . . ?
O21 Gd1 N3 68.2(7) . . ?
O22 Gd1 N3 116.3(5) . . ?
N4 Gd1 N3 174.4(6) . . ?
O11 Gd1 N1 137.0(4) . . ?
O3 Gd1 N1 60.8(5) . . ?
O13 Gd1 N1 82.6(4) . . ?
O1 Gd1 N1 126.3(6) . . ?
O21 Gd1 N1 81.5(6) . . ?
O22 Gd1 N1 146.1(5) . . ?
N4 Gd1 N1 110.5(6) . . ?
N3 Gd1 N1 64.7(7) . . ?
O11 Gd1 N2 127.0(6) . . ?
O3 Gd1 N2 78.5(8) . . ?
O13 Gd1 N2 62.0(4) . . ?
O1 Gd1 N2 141.3(4) . . ?
O21 Gd1 N2 140.7(7) . . ?
O22 Gd1 N2 85.3(5) . . ?
N4 Gd1 N2 63.5(5) . . ?
N3 Gd1 N2 111.1(6) . . ?
N1 Gd1 N2 65.0(8) . . ?
C7 O1 Gd1 128.7(12) . . ?
C7 O2 Gd5 141.8(15) . . ?
C9 O3 Gd1 130(2) . . ?
C17 O11 Gd1 126.3(12) . . ?
C17 O12 Gd4 135.5(14) . . ?
C19 O13 Gd1 120.1(10) . . ?
C8 N1 C1 113(2) . . ?
C8 N1 C21 100(2) . . ?
C1 N1 C21 109(2) . . ?
C8 N1 Gd1 106.3(17) . . ?
C1 N1 Gd1 111.4(12) . . ?
C21 N1 Gd1 116.9(19) . . ?
C22 N2 C11 115.0(19) . . ?
C22 N2 C18 106.1(18) . . ?
C11 N2 C18 107(2) . . ?
C22 N2 Gd1 110(2) . . ?
C11 N2 Gd1 112.8(13) . . ?
C18 N2 Gd1 104.9(10) . . ?
C6 N3 C2 119(3) . . ?
C6 N3 Gd1 118.5(14) . . ?
C2 N3 Gd1 123(2) . . ?
C12 N4 C16 120.5(19) . . ?
C12 N4 Gd1 122.8(13) . . ?
C16 N4 Gd1 116.6(13) . . ?
C2 C1 N1 115.7(18) . . ?
C3 C2 N3 121(3) . . ?
C3 C2 C1 123(2) . . ?
N3 C2 C1 117(3) . . ?
C2 C3 C4 122(3) . . ?
C5 C4 C3 105(3) . . ?
C6 C5 C4 130(3) . . ?
C5 C6 N3 120(2) . . ?
C5 C6 C7 125(3) . . ?
N3 C6 C7 114(2) . . ?
O1 C7 O2 128.3(19) . . ?
O1 C7 C6 116(2) . . ?
O2 C7 C6 115(2) . . ?
N1 C8 C9 113(2) . . ?
O3 C9 O4 137(3) . . ?
O3 C9 C8 112(3) . . ?
O4 C9 C8 102(3) . . ?
N2 C11 C12 111.0(17) . . ?
N4 C12 C13 123.5(17) . . ?
N4 C12 C11 120(2) . . ?
C13 C12 C11 116.3(19) . . ?
C14 C13 C12 113.5(18) . . ?
C13 C14 C15 121(2) . . ?
C16 C15 C14 121(2) . . ?
C15 C16 N4 120(2) . . ?
C15 C16 C17 125.6(18) . . ?
N4 C16 C17 114.6(18) . . ?
O11 C17 O12 125(2) . . ?
O11 C17 C16 117.6(16) . . ?
O12 C17 C16 117(2) . . ?
C19 C18 N2 111.9(18) . . ?
O14 C19 O13 123.9(15) . . ?
O14 C19 C18 119.3(17) . . ?
O13 C19 C18 116.5(15) . . ?
C22 C21 N1 104(3) . . ?
N2 C22 C21 113(2) . . ?
O101 Gd2 O111 75.6(4) . . ?
O101 Gd2 O103 141.1(4) . . ?
O111 Gd2 O103 79.5(4) . . ?
O101 Gd2 O122 65.9(3) . . ?
O111 Gd2 O122 73.4(4) . . ?
O103 Gd2 O122 133.2(4) . . ?
O101 Gd2 O113 78.6(4) . . ?
O111 Gd2 O113 140.3(4) . . ?
O103 Gd2 O113 136.6(4) . . ?
O122 Gd2 O113 68.6(4) . . ?
O101 Gd2 O121 75.0(4) . . ?
O111 Gd2 O121 67.9(4) . . ?
O103 Gd2 O121 68.1(4) . . ?
O122 Gd2 O121 130.3(4) . . ?
O113 Gd2 O121 132.4(4) . . ?
O101 Gd2 N103 62.6(4) . . ?
O111 Gd2 N103 124.4(4) . . ?
O103 Gd2 N103 111.2(4) . . ?
O122 Gd2 N103 115.6(3) . . ?
O113 Gd2 N103 65.7(4) . . ?
O121 Gd2 N103 67.1(4) . . ?
O101 Gd2 N104 123.3(4) . . ?
O111 Gd2 N104 63.4(4) . . ?
O103 Gd2 N104 67.9(4) . . ?
O122 Gd2 N104 66.0(3) . . ?
O113 Gd2 N104 109.3(4) . . ?
O121 Gd2 N104 118.3(4) . . ?
N103 Gd2 N104 172.2(4) . . ?
O101 Gd2 N101 125.5(4) . . ?
O111 Gd2 N101 139.2(4) . . ?
O103 Gd2 N101 62.7(4) . . ?
O122 Gd2 N101 144.6(4) . . ?
O113 Gd2 N101 80.5(3) . . ?
O121 Gd2 N101 83.5(4) . . ?
N103 Gd2 N101 62.9(4) . . ?
N104 Gd2 N101 111.1(4) . . ?
O101 Gd2 N102 136.7(4) . . ?
O111 Gd2 N102 125.5(4) . . ?
O103 Gd2 N102 82.2(4) . . ?
O122 Gd2 N102 83.5(4) . . ?
O113 Gd2 N102 61.4(4) . . ?
O121 Gd2 N102 145.1(4) . . ?
N103 Gd2 N102 110.1(4) . . ?
N104 Gd2 N102 62.2(4) . . ?
N101 Gd2 N102 66.2(3) . . ?
C107 O101 Gd2 126.2(9) . . ?
C107 O102 Gd5 136.2(11) . . ?
C109 O103 Gd2 116.5(10) . . ?
C117 O111 Gd2 123.6(11) . . ?
C119 O113 Gd2 115.2(9) . . ?
C108 N101 C121 109.3(11) . . ?
C108 N101 C101 109.1(11) . . ?
C121 N101 C101 107.1(12) . . ?
C108 N101 Gd2 105.6(8) . . ?
C121 N101 Gd2 111.8(9) . . ?
C101 N101 Gd2 114.0(8) . . ?
C118 N102 C111 111.4(12) . . ?
C118 N102 C122 107.4(13) . . ?
C111 N102 C122 108.1(11) . . ?
C118 N102 Gd2 105.5(8) . . ?
C111 N102 Gd2 111.4(9) . . ?
C122 N102 Gd2 113.0(9) . . ?
C102 N103 C106 120.9(14) . . ?
C102 N103 Gd2 123.0(10) . . ?
C106 N103 Gd2 116.0(10) . . ?
C112 N104 C116 118.2(13) . . ?
C112 N104 Gd2 124.5(11) . . ?
C116 N104 Gd2 117.2(9) . . ?
C102 C101 N101 109.8(13) . . ?
N103 C102 C101 119.9(14) . . ?
N103 C102 C103 117.9(14) . . ?
C101 C102 C103 122.0(15) . . ?
C104 C103 C102 120.8(16) . . ?
C103 C104 C105 121.0(15) . . ?
C104 C105 C106 117.9(14) . . ?
N103 C106 C105 121.5(15) . . ?
N103 C106 C107 114.6(13) . . ?
C105 C106 C107 123.9(13) . . ?
O102 C107 O101 126.5(15) . . ?
O102 C107 C106 118.1(14) . . ?
O101 C107 C106 115.4(12) . . ?
C109 C108 N101 110.4(15) . . ?
O104 C109 O103 119.1(18) . . ?
O104 C109 C108 119.6(17) . . ?
O103 C109 C108 120.8(16) . . ?
N102 C111 C112 114.1(12) . . ?
N104 C112 C113 122.7(16) . . ?
N104 C112 C111 117.4(13) . . ?
C113 C112 C111 119.8(15) . . ?
C114 C113 C112 118.6(16) . . ?
C113 C114 C115 118.6(15) . . ?
C116 C115 C114 119.1(16) . . ?
C115 C116 N104 122.5(14) . . ?
C115 C116 C117 125.9(17) . . ?
N104 C116 C117 111.5(14) . . ?
O111 C117 O112 123.2(15) . . ?
O111 C117 C116 119.6(15) . . ?
O112 C117 C116 116.9(14) . . ?
C119 C118 N102 109.7(13) . . ?
O113 C119 O114 118.7(13) . . ?
O113 C119 C118 124.5(14) . . ?
O114 C119 C118 116.7(14) . . ?
C122 C121 N101 114.5(12) . . ?
C121 C122 N102 110.3(13) . . ?
O211 Gd3 O213 137.2(4) . . ?
O211 Gd3 O203 83.7(4) . . ?
O213 Gd3 O203 135.9(4) . . ?
O211 Gd3 O201 74.2(3) . . ?
O213 Gd3 O201 78.1(3) . . ?
O203 Gd3 O201 141.1(4) . . ?
O211 Gd3 O222 71.1(4) . . ?
O213 Gd3 O222 68.1(3) . . ?
O203 Gd3 O222 135.2(3) . . ?
O201 Gd3 O222 66.5(3) . . ?
O211 Gd3 O221 67.0(4) . . ?
O213 Gd3 O221 134.2(4) . . ?
O203 Gd3 O221 67.7(4) . . ?
O201 Gd3 O221 74.2(3) . . ?
O222 Gd3 O221 128.4(4) . . ?
O211 Gd3 N204 63.1(4) . . ?
O213 Gd3 N204 112.3(4) . . ?
O203 Gd3 N204 66.0(4) . . ?
O201 Gd3 N204 126.2(4) . . ?
O222 Gd3 N204 69.6(4) . . ?
O221 Gd3 N204 113.5(4) . . ?
O211 Gd3 N203 123.4(4) . . ?
O213 Gd3 N203 68.6(3) . . ?
O203 Gd3 N203 106.3(4) . . ?
O201 Gd3 N203 63.6(4) . . ?
O222 Gd3 N203 118.5(4) . . ?
O221 Gd3 N203 66.6(4) . . ?
N204 Gd3 N203 170.2(4) . . ?
O211 Gd3 N202 125.2(3) . . ?
O213 Gd3 N202 62.4(3) . . ?
O203 Gd3 N202 81.4(4) . . ?
O201 Gd3 N202 137.4(3) . . ?
O222 Gd3 N202 83.7(4) . . ?
O221 Gd3 N202 145.9(4) . . ?
N204 Gd3 N202 62.7(4) . . ?
N203 Gd3 N202 111.3(4) . . ?
O211 Gd3 N201 141.0(4) . . ?
O213 Gd3 N201 81.8(4) . . ?
O203 Gd3 N201 60.4(4) . . ?
O201 Gd3 N201 124.2(3) . . ?
O222 Gd3 N201 145.6(4) . . ?
O221 Gd3 N201 84.5(4) . . ?
N204 Gd3 N201 109.6(4) . . ?
N203 Gd3 N201 60.6(4) . . ?
N202 Gd3 N201 67.3(3) . . ?
C207 O201 Gd3 122.7(9) . . ?
C207 O202 Gd4 113.5(9) . . ?
C209 O203 Gd3 119.3(10) . . ?
C217 O211 Gd3 128.6(9) . . ?
C219 O213 Gd3 118.3(9) . . ?
C208 N201 C221 112.3(12) . . ?
C208 N201 C201 106.2(12) . . ?
C221 N201 C201 106.4(12) . . ?
C208 N201 Gd3 107.6(9) . . ?
C221 N201 Gd3 109.6(8) . . ?
C201 N201 Gd3 114.8(9) . . ?
C211 N202 C218 107.6(12) . . ?
C211 N202 C222 107.9(11) . . ?
C218 N202 C222 107.7(11) . . ?
C211 N202 Gd3 117.5(9) . . ?
C218 N202 Gd3 105.1(9) . . ?
C222 N202 Gd3 110.6(9) . . ?
C202 N203 C206 122.2(14) . . ?
C202 N203 Gd3 124.4(10) . . ?
C206 N203 Gd3 113.4(9) . . ?
C216 N204 C212 118.9(13) . . ?
C216 N204 Gd3 118.0(9) . . ?
C212 N204 Gd3 123.1(10) . . ?
C202 C201 N201 107.8(11) . . ?
N203 C202 C203 119.3(16) . . ?
N203 C202 C201 120.0(13) . . ?
C203 C202 C201 120.8(14) . . ?
C202 C203 C204 119.4(16) . . ?
C205 C204 C203 119.9(16) . . ?
C204 C205 C206 117.6(15) . . ?
N203 C206 C205 121.0(14) . . ?
N203 C206 C207 117.6(13) . . ?
C205 C206 C207 121.0(13) . . ?
O202 C207 O201 125.6(13) . . ?
O202 C207 C206 116.5(13) . . ?
O201 C207 C206 117.8(13) . . ?
N201 C208 C209 106.5(12) . . ?
O204 C209 O203 126.8(16) . . ?
O204 C209 C208 114.1(14) . . ?
O203 C209 C208 119.0(14) . . ?
N202 C211 C212 113.0(12) . . ?
N204 C212 C213 122.2(14) . . ?
N204 C212 C211 116.2(13) . . ?
C213 C212 C211 121.3(14) . . ?
C212 C213 C214 119.5(15) . . ?
C213 C214 C215 117.4(16) . . ?
C216 C215 C214 118.6(16) . . ?
N204 C216 C215 123.2(14) . . ?
N204 C216 C217 115.0(12) . . ?
C215 C216 C217 121.7(13) . . ?
O212 C217 O211 127.8(13) . . ?
O212 C217 C216 116.8(12) . . ?
O211 C217 C216 115.3(11) . . ?
N202 C218 C219 109.5(14) . . ?
O213 C219 O214 124.0(14) . . ?
O213 C219 C218 118.4(14) . . ?
O214 C219 C218 117.6(15) . . ?
C222 C221 N201 113.7(12) . . ?
C221 C222 N202 111.5(12) . . ?
O202 Gd4 O303 76.6(4) . . ?
O202 Gd4 O12 121.5(4) . . ?
O303 Gd4 O12 147.8(5) . . ?
O202 Gd4 O301 142.5(5) . . ?
O303 Gd4 O301 93.2(5) . . ?
O12 Gd4 O301 86.0(5) . . ?
O202 Gd4 O306 81.5(4) . . ?
O303 Gd4 O306 140.2(4) . . ?
O12 Gd4 O306 71.8(5) . . ?
O301 Gd4 O306 84.3(5) . . ?
O202 Gd4 O302 75.6(4) . . ?
O303 Gd4 O302 80.6(4) . . ?
O12 Gd4 O302 79.2(5) . . ?
O301 Gd4 O302 139.1(5) . . ?
O306 Gd4 O302 125.3(4) . . ?
O202 Gd4 O305 72.8(6) . . ?
O303 Gd4 O305 72.0(5) . . ?
O12 Gd4 O305 136.2(6) . . ?
O301 Gd4 O305 69.7(6) . . ?
O306 Gd4 O305 70.0(5) . . ?
O302 Gd4 O305 141.9(5) . . ?
O202 Gd4 O304 133.9(5) . . ?
O303 Gd4 O304 70.0(4) . . ?
O12 Gd4 O304 79.4(5) . . ?
O301 Gd4 O304 71.4(5) . . ?
O306 Gd4 O304 143.4(5) . . ?
O302 Gd4 O304 68.5(4) . . ?
O305 Gd4 O304 122.7(5) . . ?
O2 Gd5 O313 91.5(6) . . ?
O2 Gd5 O316 76.1(6) . . ?
O313 Gd5 O316 139.7(5) . . ?
O2 Gd5 O315 144.2(5) . . ?
O313 Gd5 O315 76.7(5) . . ?
O316 Gd5 O315 91.3(5) . . ?
O2 Gd5 O102 136.3(5) . . ?
O313 Gd5 O102 75.6(4) . . ?
O316 Gd5 O102 138.1(5) . . ?
O315 Gd5 O102 73.8(4) . . ?
O2 Gd5 O312 82.7(7) . . ?
O313 Gd5 O312 140.6(6) . . ?
O316 Gd5 O312 76.5(5) . . ?
O315 Gd5 O312 127.3(6) . . ?
O102 Gd5 O312 82.1(5) . . ?
O2 Gd5 O314 72.6(5) . . ?
O313 Gd5 O314 69.2(4) . . ?
O316 Gd5 O314 70.5(4) . . ?
O315 Gd5 O314 71.7(4) . . ?
O102 Gd5 O314 135.0(4) . . ?
O312 Gd5 O314 142.5(5) . . ?
O2 Gd5 O311 64.0(5) . . ?
O313 Gd5 O311 73.4(6) . . ?
O316 Gd5 O311 129.4(6) . . ?
O315 Gd5 O311 139.1(5) . . ?
O102 Gd5 O311 72.3(5) . . ?
O312 Gd5 O311 69.1(7) . . ?
O314 Gd5 O311 120.6(5) . . ?
C422 C421 N421 162.8 . . ?

loop_
_geom_bond_atom_site_label_1
_geom_bond_atom_site_label_2
_geom_bond_distance
_geom_bond_site_symmetry_2
_geom_bond_publ_flag
Gd1 O11 2.410(11) . ?
Gd1 O3 2.465(15) . ?
Gd1 O13 2.484(12) . ?
Gd1 O1 2.490(15) . ?
Gd1 O21 2.53(2) . ?
Gd1 O22 2.552(11) . ?
Gd1 N4 2.598(18) . ?
Gd1 N3 2.62(3) . ?
Gd1 N1 2.662(18) . ?
Gd1 N2 2.70(2) . ?
O1 C7 1.19(3) . ?
O2 C7 1.26(3) . ?
O2 Gd5 2.362(15) . ?
O3 C9 1.06(4) . ?
O4 C9 1.41(4) . ?
O11 C17 1.23(2) . ?
O12 C17 1.26(2) . ?
O12 Gd4 2.396(12) . ?
O13 C19 1.31(2) . ?
O14 C19 1.21(2) . ?
N1 C8 1.33(3) . ?
N1 C1 1.61(3) . ?
N1 C21 1.47(4) . ?
N2 C22 1.39(3) . ?
N2 C11 1.48(3) . ?
N2 C18 1.52(3) . ?
N3 C6 1.36(4) . ?
N3 C2 1.39(3) . ?
N4 C12 1.26(3) . ?
N4 C16 1.35(2) . ?
C1 C2 1.40(4) . ?
C2 C3 1.36(3) . ?
C3 C4 1.57(4) . ?
C4 C5 1.43(4) . ?
C5 C6 1.28(4) . ?
C6 C7 1.53(3) . ?
C8 C9 1.61(4) . ?
C11 C12 1.53(3) . ?
C12 C13 1.46(3) . ?
C13 C14 1.33(3) . ?
C14 C15 1.38(3) . ?
C15 C16 1.31(3) . ?
C16 C17 1.50(3) . ?
C18 C19 1.49(2) . ?
C21 C22 1.60(4) . ?
Gd2 O101 2.390(10) . ?
Gd2 O111 2.479(12) . ?
Gd2 O103 2.490(11) . ?
Gd2 O122 2.495(11) . ?
Gd2 O113 2.510(10) . ?
Gd2 O121 2.518(13) . ?
Gd2 N103 2.592(14) . ?
Gd2 N104 2.615(12) . ?
Gd2 N101 2.657(12) . ?
Gd2 N102 2.737(12) . ?
O101 C107 1.242(18) . ?
O102 C107 1.215(17) . ?
O102 Gd5 2.433(12) . ?
O103 C109 1.30(2) . ?
O104 C109 1.24(2) . ?
O111 C117 1.232(18) . ?
O112 C117 1.24(2) . ?
O113 C119 1.262(19) . ?
O114 C119 1.285(19) . ?
N101 C108 1.517(18) . ?
N101 C121 1.52(2) . ?
N101 C101 1.56(2) . ?
N102 C118 1.47(2) . ?
N102 C111 1.488(18) . ?
N102 C122 1.47(2) . ?
N103 C102 1.33(2) . ?
N103 C106 1.373(18) . ?
N104 C112 1.29(2) . ?
N104 C116 1.44(2) . ?
C101 C102 1.44(2) . ?
C102 C103 1.49(2) . ?
C103 C104 1.31(2) . ?
C104 C105 1.40(2) . ?
C105 C106 1.41(2) . ?
C106 C107 1.48(2) . ?
C108 C109 1.45(2) . ?
C111 C112 1.49(2) . ?
C112 C113 1.38(2) . ?
C113 C114 1.40(3) . ?
C114 C115 1.43(2) . ?
C115 C116 1.28(2) . ?
C116 C117 1.51(2) . ?
C118 C119 1.44(2) . ?
C121 C122 1.49(3) . ?
Gd3 O211 2.393(10) . ?
Gd3 O213 2.424(11) . ?
Gd3 O203 2.425(12) . ?
Gd3 O201 2.444(10) . ?
Gd3 O222 2.515(11) . ?
Gd3 O221 2.520(12) . ?
Gd3 N204 2.607(13) . ?
Gd3 N203 2.652(12) . ?
Gd3 N202 2.682(13) . ?
Gd3 N201 2.712(12) . ?
O201 C207 1.228(17) . ?
O202 C207 1.237(18) . ?
O202 Gd4 2.370(11) . ?
O203 C209 1.243(18) . ?
O204 C209 1.196(18) . ?
O211 C217 1.251(17) . ?
O212 C217 1.223(16) . ?
O213 C219 1.23(2) . ?
O214 C219 1.267(19) . ?
N201 C208 1.48(2) . ?
N201 C221 1.50(2) . ?
N201 C201 1.55(2) . ?
N202 C211 1.42(2) . ?
N202 C218 1.46(2) . ?
N202 C222 1.496(19) . ?
N203 C202 1.286(19) . ?
N203 C206 1.327(19) . ?
N204 C216 1.32(2) . ?
N204 C212 1.364(19) . ?
C201 C202 1.47(2) . ?
C202 C203 1.40(2) . ?
C203 C204 1.40(3) . ?
C204 C205 1.32(2) . ?
C205 C206 1.43(2) . ?
C206 C207 1.49(2) . ?
C208 C209 1.55(2) . ?
C211 C212 1.54(2) . ?
C212 C213 1.36(2) . ?
C213 C214 1.38(2) . ?
C214 C215 1.45(2) . ?
C215 C216 1.35(2) . ?
C216 C217 1.53(2) . ?
C218 C219 1.56(2) . ?
C221 C222 1.47(2) . ?
Gd4 O303 2.390(12) . ?
Gd4 O301 2.416(13) . ?
Gd4 O306 2.426(13) . ?
Gd4 O302 2.465(10) . ?
Gd4 O305 2.464(16) . ?
Gd4 O304 2.547(14) . ?
Gd5 O313 2.371(14) . ?
Gd5 O316 2.405(14) . ?
Gd5 O315 2.424(13) . ?
Gd5 O312 2.45(2) . ?
Gd5 O314 2.523(12) . ?
Gd5 O311 2.54(2) . ?
N421 C421 1.2124 . ?
C421 C422 0.8205 . ?
